data_4131770
loop_
_publ_author_name
'Schwamm, Ryan J.'
'Lein, Matthias'
'Coles, Martyn P.'
'Fitchett, Christopher M.'

_publ_section_title
;
 Bismuth(III) Complex of the [S<sub>4</sub>]<sup>&#x2022;-</sup> Radical
 Anion: Dimer Formation via Pancake Bonds.
;
_journal_issue 46
_journal_name_full 'Journal of the American Chemical Society'
_journal_page_first 16490
_journal_page_last 16493
_journal_paper_doi 10.1021/jacs.7b10454
_journal_volume 139
_journal_year 2017
_chemical_formula_moiety 'C40 H43 Li0.5 N O Si, C8 H16 Li0.5 O2'
_chemical_formula_sum 'C48 H59 Li N O3 Si'
_chemical_formula_weight 732.99
_space_group_crystal_system monoclinic
_space_group_IT_number 15
_space_group_name_Hall '-C 2yc'
_space_group_name_H-M_alt 'C 1 2/c 1'
_atom_sites_solution_hydrogens geom
_atom_sites_solution_primary direct
_audit_creation_date 2014-11-05
_audit_creation_method
;
Olex2 1.2
(compiled 2014.08.28 svn.r2986 for OlexSys, GUI svn.r4874)
;
_cell_angle_alpha 90
_cell_angle_beta 93.4128(18)
_cell_angle_gamma 90
_cell_formula_units_Z 8
_cell_length_a 23.9315(5)
_cell_length_b 19.5340(4)
_cell_length_c 18.5814(3)
_cell_measurement_reflns_used 7353
_cell_measurement_temperature 169.99(10)
_cell_measurement_theta_max 74.1050
_cell_measurement_theta_min 2.9140
_cell_volume 8671.0(3)
_computing_cell_refinement
;
CrysAlisPro, Agilent Technologies,
Version 1.171.37.31 (release 14-01-2014 CrysAlis171 .NET)
(compiled Jan 14 2014,18:38:05)
;
_computing_data_collection
;
CrysAlisPro, Agilent Technologies,
Version 1.171.37.31 (release 14-01-2014 CrysAlis171 .NET)
(compiled Jan 14 2014,18:38:05)
;
_computing_data_reduction
;
CrysAlisPro, Agilent Technologies,
Version 1.171.37.31 (release 14-01-2014 CrysAlis171 .NET)
(compiled Jan 14 2014,18:38:05)
;
_computing_molecular_graphics 'Olex2 (Dolomanov et al., 2009)'
_computing_publication_material 'Olex2 (Dolomanov et al., 2009)'
_computing_structure_refinement 'olex2.refine (Bourhis et al., 2013)'
_computing_structure_solution 'ShelXS (Sheldrick, 2008)'
_diffrn_ambient_environment N~2~
_diffrn_ambient_temperature 169.99(10)
_diffrn_detector 'CCD plate'
_diffrn_detector_area_resol_mean 10.6501
_diffrn_detector_type Atlas
_diffrn_measured_fraction_theta_full 0.998
_diffrn_measured_fraction_theta_max 0.971
_diffrn_measurement_details
;
#__ type_ start__ end____ width___ exp.time_
  1 omega  -61.00   30.00   1.0000    3.0000
omega____ theta____ kappa____ phi______ frames
    -      -38.5000   57.0000   30.0000 91

#__ type_ start__ end____ width___ exp.time_
  2 omega   52.00   82.00   1.0000    3.0000
omega____ theta____ kappa____ phi______ frames
    -       42.7505 -125.0000 -180.0000 30

#__ type_ start__ end____ width___ exp.time_
  3 omega   72.00  112.00   1.0000   12.0000
omega____ theta____ kappa____ phi______ frames
    -      106.9360 -125.0000 -180.0000 40

#__ type_ start__ end____ width___ exp.time_
  4 omega   47.00   90.00   1.0000   12.0000
omega____ theta____ kappa____ phi______ frames
    -      106.9360  -30.0000  -60.0000 43

#__ type_ start__ end____ width___ exp.time_
  5 omega   69.00   95.00   1.0000   12.0000
omega____ theta____ kappa____ phi______ frames
    -      106.9360  -45.0000  -30.0000 26

#__ type_ start__ end____ width___ exp.time_
  6 omega   42.00   95.00   1.0000   12.0000
omega____ theta____ kappa____ phi______ frames
    -      106.9360  -45.0000   60.0000 53

#__ type_ start__ end____ width___ exp.time_
  7 omega   37.00   92.00   1.0000   12.0000
omega____ theta____ kappa____ phi______ frames
    -      106.9360  -45.0000  120.0000 55

#__ type_ start__ end____ width___ exp.time_
  8 omega   28.00  107.00   1.0000   12.0000
omega____ theta____ kappa____ phi______ frames
    -      106.9360  -94.0000    0.0000 79

#__ type_ start__ end____ width___ exp.time_
  9 omega   51.00   86.00   1.0000   12.0000
omega____ theta____ kappa____ phi______ frames
    -      106.9360  -30.0000 -150.0000 35

#__ type_ start__ end____ width___ exp.time_
 10 omega   86.00  161.00   1.0000   12.0000
omega____ theta____ kappa____ phi______ frames
    -      106.9360   45.0000  -30.0000 75

#__ type_ start__ end____ width___ exp.time_
 11 omega  152.00  177.00   1.0000   12.0000
omega____ theta____ kappa____ phi______ frames
    -      106.9360  125.0000  -30.0000 25

#__ type_ start__ end____ width___ exp.time_
 12 omega   96.00  127.00   1.0000   12.0000
omega____ theta____ kappa____ phi______ frames
    -      106.9360  125.0000  -30.0000 31

#__ type_ start__ end____ width___ exp.time_
 13 omega -107.00  -13.00   1.0000    3.0000
omega____ theta____ kappa____ phi______ frames
    -      -38.5000  -57.0000 -120.0000 94
;
_diffrn_measurement_device 'four-circle diffractometer'
_diffrn_measurement_device_type 'SuperNova, Dual, Cu at zero, Atlas'
_diffrn_measurement_method '\w scans'
_diffrn_orient_matrix_UB_11 -0.0389564000
_diffrn_orient_matrix_UB_12 0.0367652000
_diffrn_orient_matrix_UB_13 0.0507446000
_diffrn_orient_matrix_UB_21 -0.0108601000
_diffrn_orient_matrix_UB_22 -0.0684022000
_diffrn_orient_matrix_UB_23 0.0380546000
_diffrn_orient_matrix_UB_31 0.0501629000
_diffrn_orient_matrix_UB_32 0.0137662000
_diffrn_orient_matrix_UB_33 0.0537047000
_diffrn_radiation_monochromator mirror
_diffrn_radiation_probe x-ray
_diffrn_radiation_type CuK\a
_diffrn_radiation_wavelength 1.54184
_diffrn_reflns_av_R_equivalents 0.0207
_diffrn_reflns_av_unetI/netI 0.0253
_diffrn_reflns_Laue_measured_fraction_full 0.998
_diffrn_reflns_Laue_measured_fraction_max 0.971
_diffrn_reflns_limit_h_max 29
_diffrn_reflns_limit_h_min -18
_diffrn_reflns_limit_k_max 23
_diffrn_reflns_limit_k_min -23
_diffrn_reflns_limit_l_max 23
_diffrn_reflns_limit_l_min -21
_diffrn_reflns_number 17355
_diffrn_reflns_point_group_measured_fraction_full 0.998
_diffrn_reflns_point_group_measured_fraction_max 0.971
_diffrn_reflns_theta_full 67.684
_diffrn_reflns_theta_max 74.046
_diffrn_reflns_theta_min 2.922
_diffrn_source 'sealed X-ray tube'
_diffrn_source_type 'SuperNova (Cu) X-ray Source'
_exptl_absorpt_coefficient_mu 0.776
_exptl_absorpt_correction_T_max 1.00000
_exptl_absorpt_correction_T_min 0.78842
_exptl_absorpt_correction_type multi-scan
_exptl_absorpt_process_details
;
CrysAlisPro, Agilent Technologies,
Version 1.171.37.31 (release 14-01-2014 CrysAlis171 .NET)
(compiled Jan 14 2014,18:38:05)
Empirical absorption correction using spherical harmonics,
 implemented in SCALE3 ABSPACK scaling algorithm.
;
_exptl_crystal_colour colourless
_exptl_crystal_colour_primary colourless
_exptl_crystal_density_diffrn 1.123
_exptl_crystal_description block
_exptl_crystal_F_000 3160
_exptl_crystal_size_max 0.51
_exptl_crystal_size_mid 0.48
_exptl_crystal_size_min 0.45
_refine_diff_density_max 0.835
_refine_diff_density_min -0.608
_refine_diff_density_rms 0.053
_refine_ls_extinction_method none
_refine_ls_goodness_of_fit_ref 1.035
_refine_ls_hydrogen_treatment constr
_refine_ls_matrix_type full
_refine_ls_number_parameters 494
_refine_ls_number_reflns 8574
_refine_ls_number_restraints 60
_refine_ls_restrained_S_all 1.088
_refine_ls_R_factor_all 0.0738
_refine_ls_R_factor_gt 0.0641
_refine_ls_shift/su_max 0.000
_refine_ls_shift/su_mean 0.000
_refine_ls_structure_factor_coef Fsqd
_refine_ls_weighting_details 'w=1/[\s^2^(Fo^2^)+(0.0989P)^2^+9.4936P] where P=(Fo^2^+2Fc^2^)/3'
_refine_ls_weighting_scheme calc
_refine_ls_wR_factor_gt 0.1753
_refine_ls_wR_factor_ref 0.1858
_reflns_Friedel_coverage 0.000
_reflns_number_gt 7283
_reflns_number_total 8574
_reflns_threshold_expression 'I > 2\s(I)'
_cod_data_source_file ja7b10454_si_002.cif
_cod_data_source_block Li-salt
_cod_database_code 4131770
_shelxl_version_number 2014/6
_shelx_space_group_comment
;
The symmetry employed for this shelxl refinement is uniquely defined
by the following loop, which should always be used as a source of
symmetry information in preference to the above space-group names.
They are only intended as comments.
;
_reflns_odcompleteness_completeness 97.13
_reflns_odcompleteness_iscentric 1
_reflns_odcompleteness_theta 73.88
_olex2_refinement_description
;
1. Others
 Fixed U12: O1(0) O2(0) Li1(0) Li2(0)
 Fixed U23: O1(0) O2(0) Li1(0) Li2(0)
 Fixed Uiso: H3(0.045) H5(0.043) H7(0.045) H9(0.059) H10(0.074) H11(0.081)
 H12(0.077) H13(0.062) H15(0.076) H16(0.087) H17(0.078) H18(0.077) H19(0.063)
 H21A(0.106) H21B(0.106) H21C(0.106) H22A(0.105) H22B(0.105) H22C(0.105)
 H23A(0.118) H23B(0.118) H23C(0.118) H24(0.044) H26(0.079) H27(0.102)
 H28(0.084) H29(0.07) H30(0.058) H32(0.067) H33(0.091) H34(0.097) H35(0.105)
 H36(0.079) H37A(0.072) H37B(0.072) H37C(0.072) H38A(0.078) H38B(0.078)
 H38C(0.078) H39A(0.078) H39B(0.078) H40A(0.169) H40B(0.169) H41A(0.189)
 H41B(0.189) H42A(0.15) H42B(0.15) H43A(0.123) H43B(0.123) H44A(0.164)
 H44B(0.164) H45A(0.098) H45B(0.098) H46A(0.144) H46B(0.144) H47A(0.179)
 H47B(0.179) H48A(0.12) H48B(0.12)
 Fixed X: O1(0.5) O2(0.5) H3(0.3073) H5(0.3083) H7(0.4181) H9(0.47)
 H10(0.4885) H11(0.4212) H12(0.3365) H13(0.318) H15(0.3985) H16(0.3446)
 H17(0.2569) H18(0.2226) H19(0.2762) H21A(0.3006) H21B(0.2599) H21C(0.3167)
 H22A(0.1912) H22B(0.1827) H22C(0.2237) H23A(0.2643) H23B(0.209) H23C(0.2141)
 H24(0.4241) H26(0.4566) H27(0.4566) H28(0.3842) H29(0.3128) H30(0.313)
 H32(0.2971) H33(0.2559) H34(0.2863) H35(0.3602) H36(0.4034) H37A(0.3812)
 H37B(0.3559) H37C(0.3997) H38A(0.4888) H38B(0.4371) H38C(0.494) H39A(0.5798)
 H39B(0.547) H40A(0.5335) H40B(0.5521) Li1(0.5) H41A(0.477) H41B(0.4307)
 H42A(0.4511) H42B(0.4692) H43A(0.5376) H43B(0.5586) H44A(0.5861) H44B(0.5456)
 H45A(0.448) H45B(0.465) H46A(0.3824) H46B(0.3663) H47A(0.3139) H47B(0.3369)
 H48A(0.3762) H48B(0.3677) Li2(0.5)
 Fixed Y: H3(0.3243) H5(0.3838) H7(0.2058) H9(0.2931) H10(0.3491) H11(0.3525)
 H12(0.2989) H13(0.2415) H15(0.1093) H16(0.0129) H17(0.0057) H18(0.0963)
 H19(0.1932) H21A(0.4951) H21B(0.5268) H21C(0.4941) H22A(0.3738) H22B(0.4531)
 H22C(0.4235) H23A(0.4201) H23B(0.4554) H23C(0.3754) H24(0.2874) H26(0.4042)
 H27(0.5084) H28(0.5378) H29(0.4608) H30(0.356) H32(0.2193) H33(0.1307)
 H34(0.1023) H35(0.1617) H36(0.2495) H37A(0.0766) H37B(0.0967) H37C(0.0372)
 H38A(0.0893) H38B(0.1323) H38C(0.1689) H39A(0.4075) H39B(0.4135) H40A(0.52)
 H40B(0.5079) H41A(0.0487) H41B(0.0985) H42A(0.0773) H42B(0.0068) H43A(0.0739)
 H43B(0.0319) H44A(0.1321) H44B(0.1723) H45A(0.3019) H45B(0.3526) H46A(0.395)
 H46B(0.3467) H47A(0.2955) H47B(0.3367) H48A(0.241) H48B(0.2079)
 Fixed Z: O1(0.25) O2(0.25) H3(0.1191) H5(0.3245) H7(0.1441) H9(0.0859) H10(-
 0.019) H11(-0.114) H12(-0.1033) H13(0.0012) H15(0.0569) H16(0.0356)
 H17(0.0798) H18(0.1428) H19(0.164) H21A(0.259) H21B(0.1987) H21C(0.1784)
 H22A(0.2444) H22B(0.237) H22C(0.2983) H23A(0.0895) H23B(0.1115) H23C(0.1132)
 H24(0.3856) H26(0.3921) H27(0.4498) H28(0.5212) H29(0.5349) H30(0.4779)
 H32(0.3466) H33(0.406) H34(0.5213) H35(0.577) H36(0.5175) H37A(0.2247)
 H37B(0.2977) H37C(0.2957) H38A(0.3981) H38B(0.4199) H38C(0.4072) H39A(0.2633)
 H39B(0.3342) H40A(0.3053) H40B(0.2265) Li1(0.25) H41A(0.7002) H41B(0.6665)
 H42A(0.5591) H42B(0.5945) H43A(0.527) H43B(0.596) H44A(0.6391) H44B(0.5841)
 H45A(0.6305) H45B(0.694) H46A(0.688) H46B(0.6223) H47A(0.6872) H47B(0.7554)
 H48A(0.7916) H48B(0.7143) Li2(0.75)
;

loop_
_space_group_symop_operation_xyz
'x, y, z'
'-x, y, -z+1/2'
'x+1/2, y+1/2, z'
'-x+1/2, y+1/2, -z+1/2'
'-x, -y, -z'
'x, -y, z-1/2'
'-x+1/2, -y+1/2, -z'
'x+1/2, -y+1/2, z-1/2'

loop_
_atom_site_label
_atom_site_type_symbol
_atom_site_fract_x
_atom_site_fract_y
_atom_site_fract_z
_atom_site_U_iso_or_equiv
_atom_site_adp_type
_atom_site_occupancy
_atom_site_site_symmetry_order
_atom_site_calc_flag
_atom_site_refinement_flags_posn
_atom_site_refinement_flags_adp
_atom_site_refinement_flags_occupancy
Si Si 0.44702(2) 0.14389(2) 0.29406(3) 0.03311(15) Uani 1 1 d . . .
O1 O 0.5000 0.11596(10) 0.2500 0.0523(6) Uani 1 2 d S T P
O2 O 0.5000 0.37733(11) 0.2500 0.0580(6) Uani 1 2 d S T P
N N 0.43277(6) 0.22526(8) 0.27247(9) 0.0330(3) Uani 1 1 d . . .
C1 C 0.38687(7) 0.26593(9) 0.25556(10) 0.0306(4) Uani 1 1 d . . .
C2 C 0.36272(8) 0.27233(10) 0.18406(10) 0.0340(4) Uani 1 1 d . . .
C3 C 0.32135(8) 0.32088(10) 0.16675(11) 0.0376(4) Uani 1 1 d . . .
H3 H 0.3073 0.3243 0.1191 0.045 Uiso 1 1 calc R . .
C4 C 0.30026(8) 0.36441(10) 0.21766(11) 0.0367(4) Uani 1 1 d . . .
C5 C 0.32219(8) 0.35637(10) 0.28874(11) 0.0357(4) Uani 1 1 d . . .
H5 H 0.3083 0.3838 0.3245 0.043 Uiso 1 1 calc R . .
C6 C 0.36374(7) 0.30922(9) 0.30810(10) 0.0323(4) Uani 1 1 d . . .
C7 C 0.38173(8) 0.22398(10) 0.12607(11) 0.0374(4) Uani 1 1 d . . .
H7 H 0.4181 0.2058 0.1441 0.045 Uiso 1 1 calc R . .
C8 C 0.39201(9) 0.26082(11) 0.05577(11) 0.0410(4) Uani 1 1 d . . .
C9 C 0.44291(10) 0.29384(12) 0.04787(13) 0.0494(5) Uani 1 1 d . . .
H9 H 0.4700 0.2931 0.0859 0.059 Uiso 1 1 calc R . .
C10 C 0.45413(12) 0.32767(15) -0.01488(15) 0.0617(6) Uani 1 1 d . . .
H10 H 0.4885 0.3491 -0.0190 0.074 Uiso 1 1 calc R . .
C11 C 0.41401(13) 0.32960(16) -0.07169(15) 0.0677(7) Uani 1 1 d . . .
H11 H 0.4212 0.3525 -0.1140 0.081 Uiso 1 1 calc R . .
C12 C 0.36345(12) 0.29755(16) -0.06516(14) 0.0643(7) Uani 1 1 d . . .
H12 H 0.3365 0.2989 -0.1033 0.077 Uiso 1 1 calc R . .
C13 C 0.35229(10) 0.26321(14) -0.00230(12) 0.0520(6) Uani 1 1 d . . .
H13 H 0.3180 0.2415 0.0012 0.062 Uiso 1 1 calc R . .
C14 C 0.34352(9) 0.16223(11) 0.11324(11) 0.0410(4) Uani 1 1 d . . .
C15 C 0.36295(12) 0.10710(14) 0.07460(16) 0.0633(7) Uani 1 1 d . . .
H15 H 0.3985 0.1093 0.0569 0.076 Uiso 1 1 calc R . .
C16 C 0.33079(14) 0.04909(15) 0.06183(18) 0.0722(8) Uani 1 1 d . . .
H16 H 0.3446 0.0129 0.0356 0.087 Uiso 1 1 calc R . .
C17 C 0.27846(12) 0.04489(14) 0.08778(17) 0.0649(7) Uani 1 1 d . . .
H17 H 0.2569 0.0057 0.0798 0.078 Uiso 1 1 calc R . .
C18 C 0.25822(11) 0.09876(14) 0.12552(18) 0.0638(7) Uani 1 1 d . . .
H18 H 0.2226 0.0963 0.1428 0.077 Uiso 1 1 calc R . .
C19 C 0.29050(10) 0.15705(12) 0.13823(15) 0.0527(6) Uani 1 1 d . . .
H19 H 0.2762 0.1932 0.1640 0.063 Uiso 1 1 calc R . .
C20 C 0.25727(9) 0.42110(12) 0.19903(12) 0.0467(5) Uani 1 1 d . . .
C21 C 0.28632(13) 0.49080(13) 0.20979(18) 0.0709(8) Uani 1 1 d . . .
H21A H 0.3006 0.4951 0.2590 0.106 Uiso 1 1 calc GR . .
H21B H 0.2599 0.5268 0.1987 0.106 Uiso 1 1 calc GR . .
H21C H 0.3167 0.4941 0.1784 0.106 Uiso 1 1 calc GR . .
C22 C 0.20927(11) 0.41754(16) 0.24935(18) 0.0698(8) Uani 1 1 d . . .
H22A H 0.1912 0.3738 0.2444 0.105 Uiso 1 1 calc GR . .
H22B H 0.1827 0.4531 0.2370 0.105 Uiso 1 1 calc GR . .
H22C H 0.2237 0.4235 0.2983 0.105 Uiso 1 1 calc GR . .
C23 C 0.23401(14) 0.41769(18) 0.12114(16) 0.0789(10) Uani 1 1 d . . .
H23A H 0.2643 0.4201 0.0895 0.118 Uiso 1 1 calc GR . .
H23B H 0.2090 0.4554 0.1115 0.118 Uiso 1 1 calc GR . .
H23C H 0.2141 0.3754 0.1132 0.118 Uiso 1 1 calc GR . .
C24 C 0.38479(8) 0.30123(10) 0.38632(10) 0.0364(4) Uani 1 1 d . . .
H24 H 0.4241 0.2874 0.3856 0.044 Uiso 1 1 calc R . .
C25 C 0.38442(8) 0.36859(11) 0.42763(11) 0.0405(4) Uani 1 1 d . . .
C26 C 0.42728(11) 0.41520(15) 0.42067(17) 0.0659(7) Uani 1 1 d . . .
H26 H 0.4566 0.4042 0.3921 0.079 Uiso 1 1 calc R . .
C27 C 0.42736(14) 0.47790(17) 0.4553(2) 0.0848(10) Uani 1 1 d . . .
H27 H 0.4566 0.5084 0.4498 0.102 Uiso 1 1 calc R . .
C28 C 0.38431(13) 0.49550(15) 0.49818(17) 0.0698(8) Uani 1 1 d . . .
H28 H 0.3842 0.5378 0.5212 0.084 Uiso 1 1 calc R . .
C29 C 0.34192(12) 0.44968(13) 0.50608(13) 0.0580(6) Uani 1 1 d . . .
H29 H 0.3128 0.4608 0.5349 0.070 Uiso 1 1 calc R . .
C30 C 0.34198(10) 0.38666(12) 0.47151(12) 0.0481(5) Uani 1 1 d . . .
H30 H 0.3130 0.3560 0.4779 0.058 Uiso 1 1 calc R . .
C31 C 0.35500(9) 0.24409(11) 0.42470(11) 0.0414(5) Uani 1 1 d . . .
C32 C 0.31055(10) 0.20792(14) 0.39303(15) 0.0557(6) Uani 1 1 d . . .
H32 H 0.2971 0.2193 0.3466 0.067 Uiso 1 1 calc R . .
C33 C 0.28536(13) 0.15474(16) 0.4290(2) 0.0760(9) Uani 1 1 d . . .
H33 H 0.2559 0.1307 0.4060 0.091 Uiso 1 1 calc R . .
C34 C 0.30345(16) 0.13758(17) 0.4972(2) 0.0810(10) Uani 1 1 d . . .
H34 H 0.2863 0.1023 0.5213 0.097 Uiso 1 1 calc R . .
C35 C 0.34758(18) 0.17315(19) 0.53028(18) 0.0874(12) Uani 1 1 d . . .
H35 H 0.3602 0.1617 0.5770 0.105 Uiso 1 1 calc R . .
C36 C 0.37354(14) 0.22610(15) 0.49452(14) 0.0656(7) Uani 1 1 d . . .
H36 H 0.4034 0.2495 0.5175 0.079 Uiso 1 1 calc R . .
C37 C 0.38886(9) 0.08093(11) 0.27584(14) 0.0480(5) Uani 1 1 d . . .
H37A H 0.3812 0.0766 0.2247 0.072 Uiso 1 1 calc GR . .
H37B H 0.3559 0.0967 0.2977 0.072 Uiso 1 1 calc GR . .
H37C H 0.3997 0.0372 0.2957 0.072 Uiso 1 1 calc GR . .
C38 C 0.46947(11) 0.13215(12) 0.39172(14) 0.0521(6) Uani 1 1 d . . .
H38A H 0.4888 0.0893 0.3981 0.078 Uiso 1 1 calc GR . .
H38B H 0.4371 0.1323 0.4199 0.078 Uiso 1 1 calc GR . .
H38C H 0.4940 0.1689 0.4072 0.078 Uiso 1 1 calc GR . .
C39 C 0.54412(11) 0.41938(13) 0.28224(19) 0.0652(8) Uani 1 1 d . . .
H39A H 0.5798 0.4075 0.2633 0.078 Uiso 1 1 calc R . .
H39B H 0.5470 0.4135 0.3342 0.078 Uiso 1 1 calc R . .
C40 C 0.5286(2) 0.49074(17) 0.2632(4) 0.141(2) Uani 1 1 d . . .
H40A H 0.5335 0.5200 0.3053 0.169 Uiso 1 1 calc R . .
H40B H 0.5521 0.5079 0.2265 0.169 Uiso 1 1 calc R . .
Li1 Li 0.5000 0.2766(2) 0.2500 0.0377(10) Uani 1 2 d S T P
O3 O 0.50952(14) 0.14193(15) 0.67120(17) 0.1119(10) Uani 1 1 d . . .
O4 O 0.43687(10) 0.26297(11) 0.72755(12) 0.0747(6) Uani 1 1 d . . .
C41 C 0.4689(3) 0.0828(4) 0.6631(4) 0.158(2) Uani 1 1 d . . .
H41A H 0.4770 0.0487 0.7002 0.189 Uiso 1 1 calc R . .
H41B H 0.4307 0.0985 0.6665 0.189 Uiso 1 1 calc R . .
C42 C 0.4765(2) 0.0557(3) 0.5949(3) 0.1246(16) Uani 1 1 d . . .
H42A H 0.4511 0.0773 0.5591 0.150 Uiso 1 1 calc R . .
H42B H 0.4692 0.0068 0.5945 0.150 Uiso 1 1 calc R . .
C43 C 0.5342(2) 0.0687(2) 0.5785(2) 0.1025(12) Uani 1 1 d . . .
H43A H 0.5376 0.0739 0.5270 0.123 Uiso 1 1 calc R . .
H43B H 0.5586 0.0319 0.5960 0.123 Uiso 1 1 calc R . .
C44 C 0.5483(3) 0.1340(3) 0.6174(3) 0.1369(18) Uani 1 1 d . . .
H44A H 0.5861 0.1321 0.6391 0.164 Uiso 1 1 calc R . .
H44B H 0.5456 0.1723 0.5841 0.164 Uiso 1 1 calc R . .
C45 C 0.43788(15) 0.31838(18) 0.6772(2) 0.0821(9) Uani 1 1 d . . .
H45A H 0.4480 0.3019 0.6305 0.098 Uiso 1 1 calc R . .
H45B H 0.4650 0.3526 0.6940 0.098 Uiso 1 1 calc R . .
C46 C 0.3813(2) 0.3478(2) 0.6719(3) 0.1204(15) Uani 1 1 d . . .
H46A H 0.3824 0.3950 0.6880 0.144 Uiso 1 1 calc R . .
H46B H 0.3663 0.3467 0.6223 0.144 Uiso 1 1 calc R . .
C47 C 0.3476(2) 0.3097(4) 0.7148(3) 0.1488(19) Uani 1 1 d . . .
H47A H 0.3139 0.2955 0.6872 0.179 Uiso 1 1 calc R . .
H47B H 0.3369 0.3367 0.7554 0.179 Uiso 1 1 calc R . .
C48 C 0.38040(17) 0.2485(2) 0.7405(2) 0.1003(12) Uani 1 1 d . . .
H48A H 0.3762 0.2410 0.7916 0.120 Uiso 1 1 calc R . .
H48B H 0.3677 0.2079 0.7143 0.120 Uiso 1 1 calc R . .
Li2 Li 0.5000 0.2035(4) 0.7500 0.078(2) Uani 1 2 d S T P

loop_
_atom_site_aniso_label
_atom_site_aniso_U_11
_atom_site_aniso_U_22
_atom_site_aniso_U_33
_atom_site_aniso_U_23
_atom_site_aniso_U_13
_atom_site_aniso_U_12
Si 0.0269(3) 0.0245(2) 0.0474(3) 0.00295(19) -0.0021(2) -0.00110(17)
O1 0.0431(11) 0.0247(9) 0.0910(17) 0.000 0.0206(11) 0.000
O2 0.0420(11) 0.0280(10) 0.105(2) 0.000 0.0102(12) 0.000
N 0.0266(7) 0.0270(7) 0.0451(9) 0.0039(6) -0.0017(6) 0.0011(6)
C1 0.0254(8) 0.0263(8) 0.0401(9) 0.0036(7) 0.0011(7) -0.0009(6)
C2 0.0311(9) 0.0317(9) 0.0390(9) -0.0001(7) 0.0001(7) 0.0040(7)
C3 0.0361(9) 0.0379(10) 0.0384(10) 0.0026(8) -0.0014(8) 0.0073(8)
C4 0.0329(9) 0.0349(9) 0.0420(10) 0.0037(8) 0.0007(8) 0.0078(7)
C5 0.0334(9) 0.0346(9) 0.0396(10) 0.0011(7) 0.0051(7) 0.0052(7)
C6 0.0277(8) 0.0325(9) 0.0367(9) 0.0036(7) 0.0026(7) 0.0002(7)
C7 0.0334(9) 0.0376(10) 0.0407(10) -0.0029(8) -0.0022(7) 0.0075(8)
C8 0.0404(10) 0.0419(11) 0.0406(10) -0.0025(8) 0.0018(8) 0.0128(8)
C9 0.0474(12) 0.0483(12) 0.0525(12) 0.0003(10) 0.0031(10) 0.0070(10)
C10 0.0626(15) 0.0595(15) 0.0644(15) 0.0089(12) 0.0167(12) 0.0047(12)
C11 0.0805(19) 0.0677(17) 0.0560(15) 0.0158(13) 0.0140(13) 0.0179(15)
C12 0.0679(16) 0.0789(18) 0.0457(13) 0.0081(12) -0.0004(11) 0.0231(14)
C13 0.0463(12) 0.0638(15) 0.0454(12) 0.0011(10) -0.0021(9) 0.0127(11)
C14 0.0417(10) 0.0385(10) 0.0416(10) -0.0017(8) -0.0073(8) 0.0057(8)
C15 0.0594(15) 0.0538(14) 0.0775(17) -0.0219(13) 0.0092(13) -0.0005(12)
C16 0.0799(19) 0.0531(15) 0.0834(19) -0.0253(14) 0.0039(15) -0.0035(14)
C17 0.0670(16) 0.0464(13) 0.0791(18) -0.0053(12) -0.0149(14) -0.0073(12)
C18 0.0475(13) 0.0500(14) 0.093(2) 0.0049(13) 0.0000(13) -0.0024(11)
C19 0.0444(12) 0.0397(11) 0.0738(16) -0.0007(11) 0.0017(11) 0.0046(9)
C20 0.0449(11) 0.0441(11) 0.0507(12) 0.0054(9) -0.0008(9) 0.0183(9)
C21 0.0809(19) 0.0424(13) 0.089(2) 0.0148(13) -0.0025(15) 0.0142(13)
C22 0.0472(13) 0.0736(18) 0.090(2) 0.0153(15) 0.0125(13) 0.0287(13)
C23 0.085(2) 0.081(2) 0.0678(17) -0.0022(15) -0.0225(15) 0.0466(17)
C24 0.0308(9) 0.0402(10) 0.0380(9) 0.0021(8) 0.0012(7) 0.0053(8)
C25 0.0380(10) 0.0432(11) 0.0397(10) -0.0006(8) -0.0032(8) 0.0015(8)
C26 0.0477(13) 0.0630(16) 0.0877(19) -0.0171(14) 0.0106(13) -0.0088(12)
C27 0.0668(18) 0.0651(18) 0.123(3) -0.0260(19) 0.0062(18) -0.0246(15)
C28 0.0815(19) 0.0511(15) 0.0755(18) -0.0213(13) -0.0061(15) -0.0030(14)
C29 0.0746(17) 0.0509(13) 0.0490(12) -0.0079(10) 0.0070(11) 0.0083(12)
C30 0.0546(13) 0.0448(12) 0.0455(11) -0.0026(9) 0.0072(9) 0.0018(10)
C31 0.0448(11) 0.0391(10) 0.0410(10) 0.0066(8) 0.0078(8) 0.0118(8)
C32 0.0493(13) 0.0563(14) 0.0622(14) 0.0168(11) 0.0082(11) -0.0041(11)
C33 0.0667(17) 0.0636(17) 0.100(2) 0.0269(16) 0.0232(16) -0.0083(14)
C34 0.086(2) 0.0614(18) 0.100(2) 0.0367(17) 0.040(2) 0.0150(16)
C35 0.122(3) 0.082(2) 0.0610(17) 0.0389(16) 0.0279(18) 0.040(2)
C36 0.0877(19) 0.0607(16) 0.0479(13) 0.0132(11) 0.0003(13) 0.0151(14)
C37 0.0402(11) 0.0380(11) 0.0647(14) 0.0085(10) -0.0073(10) -0.0086(9)
C38 0.0584(13) 0.0360(11) 0.0596(13) 0.0089(10) -0.0162(11) 0.0016(10)
C39 0.0509(14) 0.0406(12) 0.106(2) -0.0181(13) 0.0199(14) -0.0112(10)
C40 0.134(4) 0.0376(16) 0.246(7) -0.006(3) -0.023(4) -0.0220(19)
Li1 0.031(2) 0.026(2) 0.057(3) 0.000 0.0053(19) 0.000
O3 0.133(2) 0.0928(19) 0.108(2) -0.0445(16) -0.0117(18) 0.0101(17)
O4 0.0826(14) 0.0635(12) 0.0782(13) 0.0164(10) 0.0065(11) -0.0010(10)
C41 0.136(4) 0.161(4) 0.175(5) -0.064(4) -0.002(4) -0.027(4)
C42 0.128(3) 0.092(3) 0.151(4) -0.051(3) -0.009(3) 0.024(3)
C43 0.161(4) 0.067(2) 0.080(2) -0.0098(17) 0.012(2) -0.009(2)
C44 0.224(5) 0.090(3) 0.101(3) -0.020(2) 0.046(3) -0.050(3)
C45 0.091(2) 0.0709(19) 0.083(2) 0.0214(16) -0.0115(17) -0.0138(17)
C46 0.102(3) 0.095(3) 0.160(4) 0.029(3) -0.024(3) 0.010(2)
C47 0.109(3) 0.198(5) 0.141(4) 0.068(4) 0.020(3) 0.049(3)
C48 0.098(3) 0.123(3) 0.081(2) 0.018(2) 0.0164(19) -0.014(2)
Li2 0.110(6) 0.054(4) 0.067(4) 0.000 -0.014(4) 0.000

loop_
_atom_type_symbol
_atom_type_description
_atom_type_scat_dispersion_real
_atom_type_scat_dispersion_imag
_atom_type_scat_source
C C 0.0181 0.0091 'International Tables Vol C Tables 4.2.6.8 and 6.1.1.4'
H H 0.0000 0.0000 'International Tables Vol C Tables 4.2.6.8 and 6.1.1.4'
Li Li 0.0008 0.0003 'International Tables Vol C Tables 4.2.6.8 and 6.1.1.4'
N N 0.0311 0.0180 'International Tables Vol C Tables 4.2.6.8 and 6.1.1.4'
O O 0.0492 0.0322 'International Tables Vol C Tables 4.2.6.8 and 6.1.1.4'
Si Si 0.2541 0.3302 'International Tables Vol C Tables 4.2.6.8 and 6.1.1.4'

loop_
_geom_angle_atom_site_label_1
_geom_angle_atom_site_label_2
_geom_angle_atom_site_label_3
_geom_angle
_geom_angle_site_symmetry_1
_geom_angle_site_symmetry_3
O1 Si N 110.43(9) . .
O1 Si C37 106.21(10) . .
O1 Si C38 104.86(9) . .
O1 Si Li1 78.53(8) . .
N Si C37 116.28(9) . .
N Si C38 113.05(9) . .
N Si Li1 36.94(6) . .
C37 Si C38 105.16(11) . .
C37 Si Li1 146.51(7) . .
C38 Si Li1 105.45(8) . .
Si O1 Si 141.21(13) 2_655 .
C39 O2 C39 110.4(3) . 2_655
C39 O2 Li1 124.78(13) . .
C39 O2 Li1 124.78(13) 2_655 .
Si N Li1 112.32(13) . .
C1 N Si 138.85(13) . .
C1 N Li1 108.03(15) . .
N C1 C2 122.56(17) . .
N C1 C6 121.47(16) . .
N C1 Li1 43.24(12) . .
C2 C1 C6 115.73(16) . .
C2 C1 Li1 107.90(12) . .
C6 C1 Li1 114.02(13) . .
C1 C2 C7 118.98(16) . .
C3 C2 C1 121.23(17) . .
C3 C2 C7 119.77(17) . .
C2 C3 H3 118.6 . .
C4 C3 C2 122.75(18) . .
C4 C3 H3 118.6 . .
C3 C4 C5 116.27(17) . .
C3 C4 C20 123.58(18) . .
C5 C4 C20 120.09(18) . .
C4 C5 H5 118.6 . .
C6 C5 C4 122.79(18) . .
C6 C5 H5 118.6 . .
C1 C6 C24 118.29(16) . .
C5 C6 C1 121.12(17) . .
C5 C6 C24 120.57(17) . .
C2 C7 H7 106.2 . .
C2 C7 C8 112.57(16) . .
C2 C7 C14 113.57(16) . .
C8 C7 H7 106.2 . .
C14 C7 H7 106.2 . .
C14 C7 C8 111.45(17) . .
C9 C8 C7 119.70(19) . .
C9 C8 C13 117.5(2) . .
C13 C8 C7 122.8(2) . .
C8 C9 H9 119.1 . .
C10 C9 C8 121.7(2) . .
C10 C9 H9 119.1 . .
C9 C10 H10 120.1 . .
C9 C10 C11 119.7(3) . .
C11 C10 H10 120.1 . .
C10 C11 H11 120.2 . .
C12 C11 C10 119.6(3) . .
C12 C11 H11 120.2 . .
C11 C12 H12 119.7 . .
C11 C12 C13 120.6(3) . .
C13 C12 H12 119.7 . .
C8 C13 H13 119.6 . .
C12 C13 C8 120.7(2) . .
C12 C13 H13 119.6 . .
C15 C14 C7 118.6(2) . .
C19 C14 C7 124.08(19) . .
C19 C14 C15 117.4(2) . .
C14 C15 H15 119.2 . .
C16 C15 C14 121.6(3) . .
C16 C15 H15 119.2 . .
C15 C16 H16 120.0 . .
C17 C16 C15 120.0(3) . .
C17 C16 H16 120.0 . .
C16 C17 H17 120.2 . .
C18 C17 C16 119.5(3) . .
C18 C17 H17 120.2 . .
C17 C18 H18 119.8 . .
C17 C18 C19 120.5(3) . .
C19 C18 H18 119.8 . .
C14 C19 C18 121.1(2) . .
C14 C19 H19 119.5 . .
C18 C19 H19 119.5 . .
C21 C20 C4 108.52(19) . .
C22 C20 C4 110.34(19) . .
C22 C20 C21 108.2(2) . .
C23 C20 C4 112.65(19) . .
C23 C20 C21 107.4(2) . .
C23 C20 C22 109.6(2) . .
C20 C21 H21A 109.5 . .
C20 C21 H21B 109.5 . .
C20 C21 H21C 109.5 . .
H21A C21 H21B 109.5 . .
H21A C21 H21C 109.5 . .
H21B C21 H21C 109.5 . .
C20 C22 H22A 109.5 . .
C20 C22 H22B 109.5 . .
C20 C22 H22C 109.5 . .
H22A C22 H22B 109.5 . .
H22A C22 H22C 109.5 . .
H22B C22 H22C 109.5 . .
C20 C23 H23A 109.5 . .
C20 C23 H23B 109.5 . .
C20 C23 H23C 109.5 . .
H23A C23 H23B 109.5 . .
H23A C23 H23C 109.5 . .
H23B C23 H23C 109.5 . .
C6 C24 H24 106.2 . .
C6 C24 C25 112.47(16) . .
C6 C24 C31 112.68(16) . .
C25 C24 H24 106.2 . .
C25 C24 C31 112.33(16) . .
C31 C24 H24 106.2 . .
C26 C25 C24 119.7(2) . .
C26 C25 C30 117.5(2) . .
C30 C25 C24 122.88(19) . .
C25 C26 H26 119.4 . .
C25 C26 C27 121.3(3) . .
C27 C26 H26 119.4 . .
C26 C27 H27 119.7 . .
C28 C27 C26 120.5(3) . .
C28 C27 H27 119.7 . .
C27 C28 H28 120.6 . .
C29 C28 C27 118.8(3) . .
C29 C28 H28 120.6 . .
C28 C29 H29 119.7 . .
C28 C29 C30 120.6(3) . .
C30 C29 H29 119.7 . .
C25 C30 C29 121.3(2) . .
C25 C30 H30 119.4 . .
C29 C30 H30 119.4 . .
C32 C31 C24 123.08(19) . .
C32 C31 C36 117.6(2) . .
C36 C31 C24 119.3(2) . .
C31 C32 H32 119.2 . .
C31 C32 C33 121.5(3) . .
C33 C32 H32 119.2 . .
C32 C33 H33 119.7 . .
C34 C33 C32 120.6(3) . .
C34 C33 H33 119.7 . .
C33 C34 H34 120.5 . .
C33 C34 C35 119.0(3) . .
C35 C34 H34 120.5 . .
C34 C35 H35 119.6 . .
C34 C35 C36 120.9(3) . .
C36 C35 H35 119.6 . .
C31 C36 C35 120.3(3) . .
C31 C36 H36 119.8 . .
C35 C36 H36 119.8 . .
Si C37 H37A 109.5 . .
Si C37 H37B 109.5 . .
Si C37 H37C 109.5 . .
H37A C37 H37B 109.5 . .
H37A C37 H37C 109.5 . .
H37B C37 H37C 109.5 . .
Si C38 H38A 109.5 . .
Si C38 H38B 109.5 . .
Si C38 H38C 109.5 . .
H38A C38 H38B 109.5 . .
H38A C38 H38C 109.5 . .
H38B C38 H38C 109.5 . .
O2 C39 H39A 110.6 . .
O2 C39 H39B 110.6 . .
O2 C39 C40 105.7(3) . .
H39A C39 H39B 108.7 . .
C40 C39 H39A 110.6 . .
C40 C39 H39B 110.6 . .
C39 C40 H40A 110.2 . .
C39 C40 H40B 110.2 . .
C40 C40 C39 107.7(2) 2_655 .
C40 C40 H40A 110.2 2_655 .
C40 C40 H40B 110.2 2_655 .
H40A C40 H40B 108.5 . .
Si Li1 Si 61.72(9) 2_655 .
O2 Li1 Si 149.14(4) . 2_655
O2 Li1 Si 149.14(4) . .
O2 Li1 C1 94.41(10) . .
O2 Li1 C1 94.41(10) . 2_655
N Li1 Si 88.93(16) 2_655 .
N Li1 Si 88.93(16) . 2_655
N Li1 Si 30.75(8) . .
N Li1 Si 30.75(8) 2_655 2_655
N Li1 O2 120.76(12) 2_655 .
N Li1 O2 120.76(12) . .
N Li1 N 118.5(2) . 2_655
N Li1 C1 143.0(2) 2_655 .
N Li1 C1 28.73(6) . .
N Li1 C1 28.73(6) 2_655 2_655
N Li1 C1 143.0(2) . 2_655
C1 Li1 Si 59.31(6) 2_655 2_655
C1 Li1 Si 112.24(13) 2_655 .
C1 Li1 Si 112.24(13) . 2_655
C1 Li1 Si 59.31(6) . .
C1 Li1 C1 171.2(2) 2_655 .
C41 O3 Li2 116.7(3) . .
C44 O3 C41 106.9(4) . .
C44 O3 Li2 136.2(3) . .
C45 O4 Li2 123.5(2) . .
C48 O4 C45 108.4(3) . .
C48 O4 Li2 125.8(3) . .
O3 C41 H41A 110.7 . .
O3 C41 H41B 110.7 . .
H41A C41 H41B 108.8 . .
C42 C41 O3 105.2(5) . .
C42 C41 H41A 110.7 . .
C42 C41 H41B 110.7 . .
C41 C42 H42A 110.2 . .
C41 C42 H42B 110.2 . .
C41 C42 C43 107.4(5) . .
H42A C42 H42B 108.5 . .
C43 C42 H42A 110.2 . .
C43 C42 H42B 110.2 . .
C42 C43 H43A 111.0 . .
C42 C43 H43B 111.0 . .
C42 C43 C44 103.8(4) . .
H43A C43 H43B 109.0 . .
C44 C43 H43A 111.0 . .
C44 C43 H43B 111.0 . .
O3 C44 C43 107.3(4) . .
O3 C44 H44A 110.2 . .
O3 C44 H44B 110.2 . .
C43 C44 H44A 110.2 . .
C43 C44 H44B 110.2 . .
H44A C44 H44B 108.5 . .
O4 C45 H45A 110.4 . .
O4 C45 H45B 110.4 . .
O4 C45 C46 106.7(3) . .
H45A C45 H45B 108.6 . .
C46 C45 H45A 110.4 . .
C46 C45 H45B 110.4 . .
C45 C46 H46A 110.0 . .
C45 C46 H46B 110.0 . .
H46A C46 H46B 108.4 . .
C47 C46 C45 108.5(4) . .
C47 C46 H46A 110.0 . .
C47 C46 H46B 110.0 . .
C46 C47 H47A 110.2 . .
C46 C47 H47B 110.2 . .
C46 C47 C48 107.7(4) . .
H47A C47 H47B 108.5 . .
C48 C47 H47A 110.2 . .
C48 C47 H47B 110.2 . .
O4 C48 C47 105.9(4) . .
O4 C48 H48A 110.6 . .
O4 C48 H48B 110.6 . .
C47 C48 H48A 110.6 . .
C47 C48 H48B 110.6 . .
H48A C48 H48B 108.7 . .
O3 Li2 O3 102.4(4) 2_656 .
O3 Li2 O4 109.82(12) 2_656 2_656
O3 Li2 O4 114.52(12) . 2_656
O3 Li2 O4 114.52(12) 2_656 .
O3 Li2 O4 109.82(12) . .
O4 Li2 O4 106.0(4) . 2_656

loop_
_geom_bond_atom_site_label_1
_geom_bond_atom_site_label_2
_geom_bond_distance
_geom_bond_site_symmetry_2
Si O1 1.6429(8) .
Si N 1.6696(15) .
Si C37 1.873(2) .
Si C38 1.876(2) .
Si Li1 3.021(4) .
O1 Si 1.6429(8) 2_655
O2 C39 1.440(3) 2_655
O2 C39 1.440(3) .
O2 Li1 1.967(5) .
N C1 1.377(2) .
N Li1 1.962(3) .
C1 C2 1.422(3) .
C1 C6 1.428(3) .
C1 Li1 2.7237(17) .
C2 C3 1.395(3) .
C2 C7 1.523(3) .
C3 H3 0.9300 .
C3 C4 1.389(3) .
C4 C5 1.401(3) .
C4 C20 1.537(3) .
C5 H5 0.9300 .
C5 C6 1.387(3) .
C6 C24 1.518(3) .
C7 H7 0.9800 .
C7 C8 1.524(3) .
C7 C14 1.524(3) .
C8 C9 1.394(3) .
C8 C13 1.396(3) .
C9 H9 0.9300 .
C9 C10 1.381(4) .
C10 H10 0.9300 .
C10 C11 1.385(4) .
C11 H11 0.9300 .
C11 C12 1.374(4) .
C12 H12 0.9300 .
C12 C13 1.387(4) .
C13 H13 0.9300 .
C14 C15 1.390(3) .
C14 C19 1.381(3) .
C15 H15 0.9300 .
C15 C16 1.382(4) .
C16 H16 0.9300 .
C16 C17 1.371(4) .
C17 H17 0.9300 .
C17 C18 1.369(4) .
C18 H18 0.9300 .
C18 C19 1.388(4) .
C19 H19 0.9300 .
C20 C21 1.536(4) .
C20 C22 1.525(4) .
C20 C23 1.521(4) .
C21 H21A 0.9600 .
C21 H21B 0.9600 .
C21 H21C 0.9600 .
C22 H22A 0.9600 .
C22 H22B 0.9600 .
C22 H22C 0.9600 .
C23 H23A 0.9600 .
C23 H23B 0.9600 .
C23 H23C 0.9600 .
C24 H24 0.9800 .
C24 C25 1.524(3) .
C24 C31 1.524(3) .
C25 C26 1.383(3) .
C25 C30 1.385(3) .
C26 H26 0.9300 .
C26 C27 1.384(4) .
C27 H27 0.9300 .
C27 C28 1.382(5) .
C28 H28 0.9300 .
C28 C29 1.367(4) .
C29 H29 0.9300 .
C29 C30 1.389(3) .
C30 H30 0.9300 .
C31 C32 1.379(3) .
C31 C36 1.391(3) .
C32 H32 0.9300 .
C32 C33 1.392(4) .
C33 H33 0.9300 .
C33 C34 1.358(5) .
C34 H34 0.9300 .
C34 C35 1.378(6) .
C35 H35 0.9300 .
C35 C36 1.395(5) .
C36 H36 0.9300 .
C37 H37A 0.9600 .
C37 H37B 0.9600 .
C37 H37C 0.9600 .
C38 H38A 0.9600 .
C38 H38B 0.9600 .
C38 H38C 0.9600 .
C39 H39A 0.9700 .
C39 H39B 0.9700 .
C39 C40 1.480(5) .
C40 C40 1.425(9) 2_655
C40 H40A 0.9700 .
C40 H40B 0.9700 .
Li1 Si 3.021(4) 2_655
Li1 N 1.962(3) 2_655
Li1 C1 2.7236(17) 2_655
O3 C41 1.512(6) .
O3 C44 1.412(6) .
O3 Li2 1.918(5) .
O4 C45 1.432(4) .
O4 C48 1.416(4) .
O4 Li2 1.932(5) .
C41 H41A 0.9700 .
C41 H41B 0.9700 .
C41 C42 1.396(7) .
C42 H42A 0.9700 .
C42 H42B 0.9700 .
C42 C43 1.455(7) .
C43 H43A 0.9700 .
C43 H43B 0.9700 .
C43 C44 1.493(6) .
C44 H44A 0.9700 .
C44 H44B 0.9700 .
C45 H45A 0.9700 .
C45 H45B 0.9700 .
C45 C46 1.469(6) .
C46 H46A 0.9700 .
C46 H46B 0.9700 .
C46 C47 1.383(7) .
C47 H47A 0.9700 .
C47 H47B 0.9700 .
C47 C48 1.492(7) .
C48 H48A 0.9700 .
C48 H48B 0.9700 .
Li2 O3 1.918(5) 2_656
Li2 O4 1.932(5) 2_656

loop_
_geom_torsion_atom_site_label_1
_geom_torsion_atom_site_label_2
_geom_torsion_atom_site_label_3
_geom_torsion_atom_site_label_4
_geom_torsion
_geom_torsion_site_symmetry_1
_geom_torsion_site_symmetry_4
Si N C1 C2 -86.8(2) . .
Si N C1 C6 99.1(2) . .
Si N C1 Li1 -168.3(3) . .
O1 Si N C1 136.05(19) . .
O1 Si N Li1 -31.94(11) . .
O2 C39 C40 C40 13.9(8) . 2_655
N Si O1 Si 18.93(6) . 2_655
N C1 C2 C3 -170.98(17) . .
N C1 C2 C7 10.4(3) . .
N C1 C6 C5 171.68(17) . .
N C1 C6 C24 -9.8(3) . .
C1 C2 C3 C4 -1.6(3) . .
C1 C2 C7 C8 -135.76(18) . .
C1 C2 C7 C14 96.4(2) . .
C1 C6 C24 C25 147.84(17) . .
C1 C6 C24 C31 -84.0(2) . .
C2 C1 C6 C5 -2.9(3) . .
C2 C1 C6 C24 175.67(16) . .
C2 C3 C4 C5 -1.1(3) . .
C2 C3 C4 C20 176.2(2) . .
C2 C7 C8 C9 82.6(2) . .
C2 C7 C8 C13 -97.4(2) . .
C2 C7 C14 C15 -165.2(2) . .
C2 C7 C14 C19 14.2(3) . .
C3 C2 C7 C8 45.6(2) . .
C3 C2 C7 C14 -82.2(2) . .
C3 C4 C5 C6 1.7(3) . .
C3 C4 C20 C21 -110.4(2) . .
C3 C4 C20 C22 131.2(2) . .
C3 C4 C20 C23 8.4(3) . .
C4 C5 C6 C1 0.3(3) . .
C4 C5 C6 C24 -178.21(18) . .
C5 C4 C20 C21 66.8(3) . .
C5 C4 C20 C22 -51.6(3) . .
C5 C4 C20 C23 -174.4(2) . .
C5 C6 C24 C25 -33.6(2) . .
C5 C6 C24 C31 94.6(2) . .
C6 C1 C2 C3 3.5(3) . .
C6 C1 C2 C7 -175.10(16) . .
C6 C24 C25 C26 -79.9(3) . .
C6 C24 C25 C30 98.7(2) . .
C6 C24 C31 C32 -5.2(3) . .
C6 C24 C31 C36 173.7(2) . .
C7 C2 C3 C4 176.98(18) . .
C7 C8 C9 C10 179.8(2) . .
C7 C8 C13 C12 179.8(2) . .
C7 C14 C15 C16 179.1(3) . .
C7 C14 C19 C18 -179.0(2) . .
C8 C7 C14 C15 66.4(3) . .
C8 C7 C14 C19 -114.2(2) . .
C8 C9 C10 C11 0.4(4) . .
C9 C8 C13 C12 -0.2(3) . .
C9 C10 C11 C12 -0.3(4) . .
C10 C11 C12 C13 -0.1(4) . .
C11 C12 C13 C8 0.4(4) . .
C13 C8 C9 C10 -0.2(3) . .
C14 C7 C8 C9 -148.42(19) . .
C14 C7 C8 C13 31.5(3) . .
C14 C15 C16 C17 -0.3(5) . .
C15 C14 C19 C18 0.4(4) . .
C15 C16 C17 C18 0.8(5) . .
C16 C17 C18 C19 -0.7(5) . .
C17 C18 C19 C14 0.1(4) . .
C19 C14 C15 C16 -0.3(4) . .
C20 C4 C5 C6 -175.65(19) . .
C24 C25 C26 C27 177.7(3) . .
C24 C25 C30 C29 -177.4(2) . .
C24 C31 C32 C33 178.2(2) . .
C24 C31 C36 C35 -178.9(2) . .
C25 C24 C31 C32 123.0(2) . .
C25 C24 C31 C36 -58.1(3) . .
C25 C26 C27 C28 0.1(6) . .
C26 C25 C30 C29 1.2(4) . .
C26 C27 C28 C29 0.5(5) . .
C27 C28 C29 C30 -0.2(5) . .
C28 C29 C30 C25 -0.6(4) . .
C30 C25 C26 C27 -0.9(4) . .
C31 C24 C25 C26 151.7(2) . .
C31 C24 C25 C30 -29.7(3) . .
C31 C32 C33 C34 1.1(5) . .
C32 C31 C36 C35 0.1(4) . .
C32 C33 C34 C35 -0.7(5) . .
C33 C34 C35 C36 0.0(5) . .
C34 C35 C36 C31 0.3(5) . .
C36 C31 C32 C33 -0.8(4) . .
C37 Si O1 Si 145.82(8) . 2_655
C37 Si N C1 15.0(2) . .
C37 Si N Li1 -153.01(11) . .
C38 Si O1 Si -103.15(8) . 2_655
C38 Si N C1 -106.8(2) . .
C38 Si N Li1 85.18(13) . .
C39 O2 C39 C40 -5.1(3) 2_655 .
Li1 Si O1 Si -0.001(1) . 2_655
Li1 Si N C1 168.0(3) . .
Li1 O2 C39 C40 174.9(3) . .
Li1 N C1 C2 81.56(19) . .
Li1 N C1 C6 -92.62(18) . .
Li1 C1 C2 C3 -125.57(19) . .
Li1 C1 C2 C7 55.8(2) . .
Li1 C1 C6 C5 123.15(17) . .
Li1 C1 C6 C24 -58.3(2) . .
O3 C41 C42 C43 29.0(7) . .
O4 C45 C46 C47 -2.5(6) . .
C41 O3 C44 C43 -3.0(6) . .
C41 C42 C43 C44 -30.7(6) . .
C42 C43 C44 O3 20.0(6) . .
C44 O3 C41 C42 -15.9(7) . .
C45 O4 C48 C47 -17.0(5) . .
C45 C46 C47 C48 -7.9(7) . .
C46 C47 C48 O4 15.5(7) . .
C48 O4 C45 C46 12.5(4) . .
Li2 O3 C41 C42 167.3(4) . .
Li2 O3 C44 C43 172.8(4) . .
Li2 O4 C45 C46 176.3(3) . .
Li2 O4 C48 C47 179.6(4) . .
